data_7159818
loop_
_publ_author_name
'Duan, Fangfang'
'Qin, Chunlun'
'Sang, Zihuan'
'Wei, Xiaoyi'
'Ruan, Hanli'

_publ_section_title
;
 Lignans and [11]-chaetoglobosins from <i>Pseudeurotium bakeri</i> and
 their immunosuppressive activity.
;
_journal_issue 11
_journal_name_full 'Organic &amp; biomolecular chemistry'
_journal_page_first 2271
_journal_page_last 2278
_journal_paper_doi 10.1039/d3ob02109b
_journal_volume 22
_journal_year 2024
_chemical_absolute_configuration ad
_chemical_formula_moiety 'C18 H20 O5, 2(H2 O)'
_chemical_formula_sum 'C18 H24 O7'
_chemical_formula_weight 352.37
_space_group_crystal_system triclinic
_space_group_IT_number 1
_space_group_name_Hall 'P 1'
_space_group_name_H-M_alt 'P 1'
_atom_sites_solution_hydrogens mixed
_atom_sites_solution_primary dual
_audit_creation_date 2024-01-30
_audit_creation_method
; 
Olex2 1.5 
(compiled 2023.08.24 svn.re1ec1418 for OlexSys, GUI svn.r6817) 
;
_audit_update_record
;
2024-01-30 deposited with the CCDC.	2024-02-19 downloaded from the CCDC.
;
_cell_angle_alpha 70.9980(10)
_cell_angle_beta 85.0370(10)
_cell_angle_gamma 87.5120(10)
_cell_formula_units_Z 2
_cell_length_a 7.8560(6)
_cell_length_b 9.6968(7)
_cell_length_c 12.0012(9)
_cell_measurement_reflns_used 9117
_cell_measurement_temperature 100.0
_cell_measurement_theta_max 72.25
_cell_measurement_theta_min 3.40
_cell_volume 861.06(11)
_computing_cell_refinement 'Bruker SAINT'
_computing_data_collection 'Bruker APEX3 Bruker-AXS, Madison WI'
_computing_data_reduction 'Bruker SAINT'
_computing_molecular_graphics 'Olex2 1.5 (Dolomanov et al., 2009)'
_computing_publication_material 'Olex2 1.5 (Dolomanov et al., 2009)'
_computing_structure_refinement 'XL  (Sheldrick, 2008)'
_computing_structure_solution 'XM  (Sheldrick, 2008)'
_diffrn_ambient_temperature 100.0
_diffrn_detector 'Bruker Photon III 28 detector'
_diffrn_detector_area_resol_mean ' 7.39 for PHOTON III'
_diffrn_detector_type 'Bruker Photon III 28'
_diffrn_measured_fraction_theta_full 0.890
_diffrn_measured_fraction_theta_max 0.930
_diffrn_measurement_device 'Bruker D8 Venture'
_diffrn_measurement_device_type 'Bruker APEX-II CCD'
_diffrn_measurement_method '\f and \w scans'
_diffrn_radiation_monochromator 'Metaljet Helios MX'
_diffrn_radiation_probe x-ray
_diffrn_radiation_type Synchrotron
_diffrn_radiation_wavelength 1.34139
_diffrn_radiation_xray_symbol 'Ga K\a'
_diffrn_reflns_av_R_equivalents 0.0739
_diffrn_reflns_av_unetI/netI 0.1307
_diffrn_reflns_Laue_measured_fraction_full 0.890
_diffrn_reflns_Laue_measured_fraction_max 0.930
_diffrn_reflns_limit_h_max 10
_diffrn_reflns_limit_h_min -11
_diffrn_reflns_limit_k_max 13
_diffrn_reflns_limit_k_min -13
_diffrn_reflns_limit_l_max 17
_diffrn_reflns_limit_l_min -17
_diffrn_reflns_number 47380
_diffrn_reflns_point_group_measured_fraction_full 0.841
_diffrn_reflns_point_group_measured_fraction_max 0.869
_diffrn_reflns_theta_full 53.594
_diffrn_reflns_theta_max 72.365
_diffrn_reflns_theta_min 3.399
_diffrn_source 'METALJET liquid metal X-ray source'
_diffrn_source_current 3.57
_diffrn_source_power 0.24972149999999999
_diffrn_source_target Ga
_diffrn_source_type 'Sealed X-ray tube'
_diffrn_source_voltage 69.95
_diffrn_standards_number 0
_exptl_absorpt_coefficient_mu 0.557
_exptl_absorpt_correction_T_max 0.3859
_exptl_absorpt_correction_T_min 0.2666
_exptl_absorpt_correction_type multi-scan
_exptl_absorpt_process_details 'SADABS, Sheldrick,2014'
_exptl_crystal_colour colourless
_exptl_crystal_colour_primary colourless
_exptl_crystal_density_diffrn 1.359
_exptl_crystal_description block
_exptl_crystal_F_000 376
_exptl_crystal_size_max 0.1
_exptl_crystal_size_mid 0.06
_exptl_crystal_size_min 0.03
_refine_diff_density_max 0.711
_refine_diff_density_min -0.541
_refine_diff_density_rms 0.122
_refine_ls_abs_structure_details
; 
 Flack x determined using 3754 quotients [(I+)-(I-)]/[(I+)+(I-)] 
 (Parsons, Flack and Wagner, Acta Cryst. B69 (2013) 249-259). 
;
_refine_ls_abs_structure_Flack 0.19(18)
_refine_ls_extinction_coef 0.81(7)
_refine_ls_extinction_expression Fc^*^=kFc[1+0.001xFc^2^\l^3^/sin(2\q)]^-1/4^
_refine_ls_extinction_method 'SHELXL-2018/3 (Sheldrick 2018)'
_refine_ls_goodness_of_fit_ref 1.088
_refine_ls_hydrogen_treatment constr
_refine_ls_matrix_type full
_refine_ls_number_parameters 456
_refine_ls_number_reflns 8985
_refine_ls_number_restraints 3
_refine_ls_restrained_S_all 1.088
_refine_ls_R_factor_all 0.0813
_refine_ls_R_factor_gt 0.0778
_refine_ls_shift/su_max 0.000
_refine_ls_shift/su_mean 0.000
_refine_ls_structure_factor_coef Fsqd
_refine_ls_weighting_details 'w=1/[\s^2^(Fo^2^)+(0.1849P)^2^+0.0419P] where P=(Fo^2^+2Fc^2^)/3'
_refine_ls_weighting_scheme calc
_refine_ls_wR_factor_gt 0.2146
_refine_ls_wR_factor_ref 0.2382
_reflns_Friedel_coverage 0.870
_reflns_Friedel_fraction_full 0.792
_reflns_Friedel_fraction_max 0.809
_reflns_number_gt 8760
_reflns_number_total 8985
_reflns_threshold_expression 'I > 2\s(I)'
_cod_data_source_file d3ob02109b2.cif
_cod_data_source_block 220225a_0m
_cod_depositor_comments
;
The following automatic conversions were performed:

data item '_diffrn_radiation_probe' value 'X-ray' was changed to
'x-ray' in accordance with the
/home/data/users/saulius/crontab/automatic-downloads/rss-feeds/RSC/lib/dictionaries/cif_core.dic
dictionary named 'cif_core.dic' version 2.4.2 last updated on
2011-04-26.

Automatic conversion script
Id: cif_fix_values 8170 2020-07-09 18:12:32Z antanas 

 Adding full bibliography for 7159816--7159818.cif.
;
_cod_database_code 7159818
_shelx_shelxl_version_number 2018/3
_shelx_space_group_comment
; 
The symmetry employed for this shelxl refinement is uniquely defined 
by the following loop, which should always be used as a source of 
symmetry information in preference to the above space-group names. 
They are only intended as comments. 
;
_shelx_estimated_absorpt_t_max 0.983
_shelx_estimated_absorpt_t_min 0.946
_olex2_refinement_description
; 
1. Fixed Uiso 
 At 1.2 times of: 
  All C(H) groups, All C(H,H) groups 
 At 1.5 times of: 
  All C(H,H,H) groups, All O(H) groups, All O(H,H) groups 
2.a Riding coordinates: 
 O1(H1), O1'(H1'), O2(H2), O2'(H2'), O1A(H1A), O1B(H1B), O2A(H2AA), O2B(H2B), 
 O1W(H1WA,H1WB), O2W(H2WA,H2WB), O3W(H3WA,H3WB), O4W(H4WA,H4WB) 
2.b Ternary CH refined with riding coordinates: 
 C8'(H8'), C8B(H8B) 
2.c Secondary CH2 refined with riding coordinates: 
 C7(H7A,H7B), C7'(H7'A,H7'B), C7A(H7AA,H7AB), C7B(H7BA,H7BB) 
2.d Aromatic/amide H refined with riding coordinates: 
 C2(H2A), C2'(H2'A), C4(H4), C4'(H4'), C6(H6), C2A(H2AB), C2B(H2BA), C4A(H4A), 
 C4B(H4B), C6A(H6A) 
2.e Idealised Me refined as rotating group: 
 C9(H9A,H9B,H9C), C9'(H9'A,H9'B,H9'C), C9A(H9AA,H9AB,H9AC), C9B(H9BA,H9BB,H9BC) 
;
_olex2_submission_special_instructions 'No special instructions were received'

loop_
_space_group_symop_operation_xyz
'x, y, z'

loop_
_atom_site_label
_atom_site_type_symbol
_atom_site_fract_x
_atom_site_fract_y
_atom_site_fract_z
_atom_site_U_iso_or_equiv
_atom_site_adp_type
_atom_site_occupancy
_atom_site_site_symmetry_order
_atom_site_calc_flag
_atom_site_refinement_flags_posn
_atom_site_refinement_flags_adp
_atom_site_refinement_flags_occupancy
_atom_site_disorder_assembly
_atom_site_disorder_group
O1 O 0.8724(3) 0.1888(3) 1.0415(2) 0.0224(5) Uani 1 1 d . . . . .
H1 H 0.810402 0.116011 1.073540 0.034 Uiso 1 1 d R U . . .
O1' O 1.3331(3) 0.9881(2) 0.21171(19) 0.0196(5) Uani 1 1 d . . . . .
H1' H 1.285654 1.065090 0.170826 0.029 Uiso 1 1 d R U . . .
O2 O 0.3517(3) 0.4146(3) 0.8763(2) 0.0203(5) Uani 1 1 d . . . . .
H2 H 0.311147 0.434817 0.936381 0.030 Uiso 1 1 d R U . . .
O2' O 1.2877(3) 0.6370(3) 0.5958(2) 0.0198(5) Uani 1 1 d . . . . .
H2' H 1.280075 0.561074 0.577537 0.030 Uiso 1 1 d R U . . .
O3' O 0.8045(3) 0.8243(2) 0.67101(19) 0.0167(4) Uani 1 1 d . . . . .
C1 C 0.8004(4) 0.4927(3) 0.7735(2) 0.0153(5) Uani 1 1 d . . . . .
C1' C 0.9866(4) 0.9235(3) 0.4508(2) 0.0156(5) Uani 1 1 d . . . . .
C2 C 0.8813(4) 0.3862(3) 0.8625(3) 0.0171(5) Uani 1 1 d . . . . .
H2A H 1.002486 0.378630 0.858011 0.020 Uiso 1 1 calc R U . . .
C2' C 1.0773(4) 0.9853(3) 0.3404(3) 0.0167(5) Uani 1 1 d . . . . .
H2'A H 1.028070 1.063816 0.281324 0.020 Uiso 1 1 calc R U . . .
C3 C 0.7864(4) 0.2912(3) 0.9576(3) 0.0169(5) Uani 1 1 d . . . . .
C3' C 1.2385(4) 0.9317(3) 0.3178(3) 0.0160(5) Uani 1 1 d . . . . .
C4 C 0.6073(4) 0.2978(3) 0.9648(3) 0.0163(5) Uani 1 1 d . . . . .
H4 H 0.541897 0.231177 1.028297 0.020 Uiso 1 1 calc R U . . .
C4' C 1.3097(4) 0.8150(3) 0.4036(3) 0.0160(5) Uani 1 1 d . . . . .
H4' H 1.419951 0.777848 0.388243 0.019 Uiso 1 1 calc R U . . .
C5 C 0.5283(4) 0.4052(3) 0.8758(2) 0.0157(5) Uani 1 1 d . . . . .
C5' C 1.2179(3) 0.7528(3) 0.5124(3) 0.0144(5) Uani 1 1 d . . . . .
C6 C 0.6209(4) 0.5033(3) 0.7817(3) 0.0163(5) Uani 1 1 d . . . . .
H6 H 0.563560 0.576850 0.723341 0.020 Uiso 1 1 calc R U . . .
C6' C 1.0562(4) 0.8080(3) 0.5393(2) 0.0146(5) Uani 1 1 d . . . . .
C7 C 0.9038(4) 0.5833(3) 0.6644(3) 0.0163(5) Uani 1 1 d . . . . .
H7A H 0.837550 0.593934 0.595414 0.020 Uiso 1 1 calc R U . . .
H7B H 1.009353 0.527339 0.654823 0.020 Uiso 1 1 calc R U . . .
C7' C 0.8095(4) 0.9829(3) 0.4701(3) 0.0188(6) Uani 1 1 d . . . . .
H7'A H 0.750590 1.007142 0.396267 0.023 Uiso 1 1 calc R U . . .
H7'B H 0.818422 1.073774 0.489766 0.023 Uiso 1 1 calc R U . . .
C8 C 0.9565(3) 0.7376(3) 0.6588(2) 0.0140(5) Uani 1 1 d . . . . .
C8' C 0.7052(4) 0.8734(3) 0.5691(3) 0.0172(5) Uani 1 1 d . . . . .
H8' H 0.680348 0.788235 0.543775 0.021 Uiso 1 1 calc R U . . .
C9 C 1.0554(4) 0.7342(3) 0.7635(3) 0.0176(5) Uani 1 1 d . . . . .
H9A H 1.090642 0.833158 0.754638 0.026 Uiso 1 1 calc R U . . .
H9B H 1.156874 0.670986 0.766351 0.026 Uiso 1 1 calc R U . . .
H9C H 0.982369 0.696197 0.836910 0.026 Uiso 1 1 calc R U . . .
C9' C 0.5382(4) 0.9360(4) 0.6079(3) 0.0208(6) Uani 1 1 d . . . . .
H9'A H 0.484657 0.863797 0.678338 0.031 Uiso 1 1 calc R U . . .
H9'B H 0.461096 0.960129 0.544029 0.031 Uiso 1 1 calc R U . . .
H9'C H 0.561296 1.024410 0.626306 0.031 Uiso 1 1 calc R U . . .
O1A O -0.5247(3) 0.4382(2) 0.51706(19) 0.0181(4) Uani 1 1 d . . . . .
H1A H -0.567118 0.363669 0.568036 0.027 Uiso 1 1 d R U . . .
O1B O 0.4663(3) 1.0377(2) -0.1350(2) 0.0200(5) Uani 1 1 d . . . . .
H1B H 0.404364 1.099935 -0.180655 0.030 Uiso 1 1 d R U . . .
O2A O 0.0039(3) 0.1964(2) 0.6523(2) 0.0185(4) Uani 1 1 d . . . . .
H2AA H -0.062235 0.131801 0.696289 0.028 Uiso 1 1 d R U . . .
O2B O -0.0793(3) 0.8338(2) 0.03475(19) 0.0172(4) Uani 1 1 d . . . . .
H2B H -0.114205 0.873707 -0.032675 0.026 Uiso 1 1 d R U . . .
O3B O 0.1802(3) 0.4326(2) 0.21640(19) 0.0146(4) Uani 1 1 d . . . . .
C1A C -0.0846(4) 0.5016(3) 0.3886(2) 0.0152(5) Uani 1 1 d . . . . .
C1B C 0.3562(3) 0.6810(3) 0.0761(2) 0.0148(5) Uani 1 1 d . . . . .
C2A C -0.2630(4) 0.5143(3) 0.4048(2) 0.0153(5) Uani 1 1 d . . . . .
H2AB H -0.323951 0.587396 0.348517 0.018 Uiso 1 1 calc R U . . .
C2B C 0.4505(4) 0.7961(3) -0.0004(3) 0.0166(5) Uani 1 1 d . . . . .
H2BA H 0.571408 0.787490 -0.009746 0.020 Uiso 1 1 calc R U . . .
C3A C -0.3500(3) 0.4187(3) 0.5040(2) 0.0144(5) Uani 1 1 d . . . . .
C3B C 0.3679(4) 0.9247(3) -0.0635(3) 0.0158(5) Uani 1 1 d . . . . .
C4A C -0.2656(4) 0.3095(3) 0.5875(2) 0.0148(5) Uani 1 1 d . . . . .
H4A H -0.326772 0.244378 0.654248 0.018 Uiso 1 1 calc R U . . .
C4B C 0.1910(4) 0.9370(3) -0.0500(3) 0.0164(5) Uani 1 1 d . . . . .
H4B H 0.134410 1.024875 -0.091931 0.020 Uiso 1 1 calc R U . . .
C5A C -0.0865(4) 0.2982(3) 0.5703(2) 0.0142(5) Uani 1 1 d . . . . .
C5B C 0.0975(3) 0.8203(3) 0.0250(2) 0.0146(5) Uani 1 1 d . . . . .
C6A C 0.0017(3) 0.3912(3) 0.4709(3) 0.0149(5) Uani 1 1 d . . . . .
H6A H 0.121826 0.379458 0.458836 0.018 Uiso 1 1 calc R U . . .
C6B C 0.1764(3) 0.6894(3) 0.0909(2) 0.0131(5) Uani 1 1 d . . . . .
C7A C 0.0121(3) 0.6124(3) 0.2871(2) 0.0144(5) Uani 1 1 d . . . . .
H7AA H 0.113093 0.641753 0.317507 0.017 Uiso 1 1 calc R U . . .
H7AB H -0.062024 0.700141 0.259157 0.017 Uiso 1 1 calc R U . . .
C7B C 0.4511(4) 0.5442(3) 0.1419(3) 0.0171(5) Uani 1 1 d . . . . .
H7BA H 0.558604 0.571318 0.166250 0.021 Uiso 1 1 calc R U . . .
H7BB H 0.481479 0.486559 0.088252 0.021 Uiso 1 1 calc R U . . .
C8A C 0.0743(3) 0.5634(3) 0.1793(2) 0.0131(5) Uani 1 1 d . . . . .
C8B C 0.3469(3) 0.4507(3) 0.2504(2) 0.0152(5) Uani 1 1 d . . . . .
H8B H 0.335147 0.500949 0.311539 0.018 Uiso 1 1 calc R U . . .
C9A C -0.0726(4) 0.5149(3) 0.1263(3) 0.0171(5) Uani 1 1 d . . . . .
H9AA H -0.028983 0.492471 0.055008 0.026 Uiso 1 1 calc R U . . .
H9AB H -0.158823 0.593302 0.105758 0.026 Uiso 1 1 calc R U . . .
H9AC H -0.124246 0.427633 0.184086 0.026 Uiso 1 1 calc R U . . .
C9B C 0.4230(4) 0.2990(3) 0.3034(3) 0.0193(6) Uani 1 1 d . . . . .
H9BA H 0.344053 0.240609 0.367450 0.029 Uiso 1 1 calc R U . . .
H9BB H 0.532128 0.306274 0.334817 0.029 Uiso 1 1 calc R U . . .
H9BC H 0.441910 0.252218 0.242183 0.029 Uiso 1 1 calc R U . . .
O1W O 0.1933(3) 0.2484(2) 0.08292(19) 0.0171(4) Uani 1 1 d . . . . .
H1WA H 0.179363 0.316958 0.115181 0.026 Uiso 1 1 d R U . . .
H1WB H 0.090473 0.230278 0.070441 0.026 Uiso 1 1 d R U . . .
O2W O 0.6926(3) 0.9625(3) 0.1814(2) 0.0255(5) Uani 1 1 d . . . . .
H2WA H 0.585120 0.965437 0.168249 0.038 Uiso 1 1 d R U . . .
H2WB H 0.731721 0.873087 0.182239 0.038 Uiso 1 1 d R U . . .
O3W O 0.3045(3) 0.2684(3) 0.7167(2) 0.0194(5) Uani 1 1 d . . . . .
H3WA H 0.205145 0.235190 0.711931 0.029 Uiso 1 1 d R U . . .
H3WB H 0.282145 0.330120 0.755061 0.029 Uiso 1 1 d R U . . .
O4W O 0.8076(3) 0.9926(2) 0.81757(19) 0.0162(4) Uani 1 1 d . . . . .
H4WA H 0.805098 0.930000 0.779725 0.024 Uiso 1 1 d R U . . .
H4WB H 0.700568 1.012320 0.832396 0.024 Uiso 1 1 d R U . . .

loop_
_atom_site_aniso_label
_atom_site_aniso_U_11
_atom_site_aniso_U_22
_atom_site_aniso_U_33
_atom_site_aniso_U_23
_atom_site_aniso_U_13
_atom_site_aniso_U_12
O1 0.0158(10) 0.0195(10) 0.0233(11) 0.0050(8) -0.0028(8) -0.0008(8)
O1' 0.0182(10) 0.0194(10) 0.0156(9) 0.0006(8) 0.0041(7) 0.0000(7)
O2 0.0124(9) 0.0266(11) 0.0173(10) -0.0013(8) 0.0009(7) 0.0006(7)
O2' 0.0192(10) 0.0193(10) 0.0170(10) -0.0014(8) -0.0003(7) 0.0047(7)
O3' 0.0161(9) 0.0179(9) 0.0155(9) -0.0056(7) 0.0000(7) 0.0039(7)
C1 0.0164(13) 0.0150(11) 0.0136(11) -0.0041(9) 0.0015(9) -0.0010(9)
C1' 0.0148(11) 0.0154(12) 0.0150(12) -0.0031(9) 0.0004(9) 0.0004(9)
C2 0.0139(12) 0.0176(12) 0.0180(12) -0.0034(10) -0.0007(10) -0.0011(9)
C2' 0.0155(12) 0.0157(11) 0.0151(12) -0.0003(9) 0.0003(9) 0.0005(9)
C3 0.0165(13) 0.0167(12) 0.0159(12) -0.0028(10) -0.0025(10) 0.0007(9)
C3' 0.0148(12) 0.0160(12) 0.0149(12) -0.0025(9) 0.0014(9) -0.0017(9)
C4 0.0154(12) 0.0162(12) 0.0152(12) -0.0027(9) 0.0010(9) -0.0011(9)
C4' 0.0131(11) 0.0170(12) 0.0163(11) -0.0037(9) 0.0002(9) 0.0008(9)
C5 0.0128(12) 0.0194(13) 0.0139(11) -0.0047(10) 0.0015(9) -0.0009(9)
C5' 0.0127(11) 0.0139(11) 0.0149(11) -0.0025(9) -0.0009(9) -0.0014(8)
C6 0.0138(12) 0.0176(12) 0.0152(12) -0.0026(10) 0.0003(9) 0.0005(9)
C6' 0.0135(11) 0.0146(11) 0.0149(11) -0.0042(9) 0.0004(9) -0.0007(8)
C7 0.0183(12) 0.0148(12) 0.0136(11) -0.0026(9) 0.0037(9) -0.0013(9)
C7' 0.0163(12) 0.0184(13) 0.0183(12) -0.0024(10) 0.0012(9) 0.0037(9)
C8 0.0129(11) 0.0150(11) 0.0138(11) -0.0047(9) 0.0001(9) -0.0005(8)
C8' 0.0154(12) 0.0184(12) 0.0158(12) -0.0036(10) -0.0004(9) 0.0025(9)
C9 0.0188(12) 0.0199(12) 0.0150(11) -0.0066(9) -0.0025(9) 0.0008(9)
C9' 0.0157(12) 0.0252(14) 0.0226(14) -0.0095(11) -0.0009(10) 0.0022(10)
O1A 0.0133(10) 0.0206(10) 0.0162(9) -0.0011(7) 0.0020(7) 0.0016(7)
O1B 0.0137(9) 0.0182(10) 0.0225(10) 0.0003(8) 0.0021(7) 0.0001(7)
O2A 0.0150(9) 0.0178(9) 0.0169(9) 0.0019(7) 0.0004(7) 0.0013(7)
O2B 0.0094(9) 0.0199(9) 0.0179(10) -0.0008(7) -0.0005(6) 0.0023(7)
O3B 0.0125(8) 0.0149(9) 0.0153(9) -0.0035(7) -0.0012(7) 0.0012(6)
C1A 0.0172(13) 0.0143(11) 0.0120(11) -0.0022(9) 0.0018(9) 0.0002(9)
C1B 0.0111(11) 0.0172(12) 0.0139(11) -0.0027(9) 0.0010(8) 0.0017(8)
C2A 0.0162(13) 0.0155(12) 0.0117(11) -0.0017(9) 0.0006(9) 0.0004(9)
C2B 0.0137(11) 0.0171(12) 0.0172(12) -0.0032(9) -0.0004(9) 0.0011(9)
C3A 0.0133(12) 0.0155(11) 0.0130(11) -0.0035(9) 0.0016(9) -0.0001(9)
C3B 0.0152(12) 0.0151(12) 0.0147(11) -0.0020(9) 0.0022(9) -0.0009(9)
C4A 0.0138(12) 0.0146(11) 0.0142(11) -0.0027(9) 0.0017(9) -0.0011(9)
C4B 0.0150(12) 0.0174(12) 0.0140(11) -0.0021(9) 0.0010(9) 0.0024(9)
C5A 0.0140(12) 0.0136(11) 0.0135(11) -0.0026(9) 0.0005(9) -0.0012(8)
C5B 0.0107(12) 0.0169(12) 0.0136(11) -0.0023(9) 0.0010(9) 0.0023(8)
C6A 0.0122(11) 0.0157(11) 0.0145(11) -0.0021(9) 0.0011(9) -0.0019(9)
C6B 0.0110(11) 0.0139(11) 0.0122(11) -0.0017(9) -0.0001(8) 0.0005(8)
C7A 0.0140(11) 0.0146(11) 0.0121(11) -0.0019(9) 0.0025(9) -0.0011(8)
C7B 0.0132(11) 0.0171(12) 0.0172(12) -0.0009(10) -0.0004(9) 0.0028(9)
C8A 0.0111(11) 0.0143(11) 0.0118(11) -0.0020(9) 0.0002(8) 0.0014(8)
C8B 0.0136(11) 0.0156(11) 0.0141(11) -0.0018(9) -0.0021(9) 0.0025(8)
C9A 0.0140(11) 0.0179(12) 0.0181(12) -0.0040(10) -0.0003(9) -0.0017(9)
C9B 0.0184(12) 0.0171(12) 0.0200(13) -0.0025(10) -0.0039(10) 0.0031(9)
O1W 0.0146(9) 0.0186(9) 0.0165(9) -0.0042(7) 0.0011(7) 0.0007(7)
O2W 0.0216(11) 0.0253(12) 0.0259(11) -0.0047(9) 0.0023(9) 0.0012(8)
O3W 0.0140(9) 0.0205(10) 0.0200(10) -0.0017(8) 0.0008(7) -0.0017(7)
O4W 0.0136(9) 0.0165(9) 0.0164(9) -0.0030(7) 0.0002(7) 0.0010(6)

loop_
_atom_type_symbol
_atom_type_description
_atom_type_scat_dispersion_real
_atom_type_scat_dispersion_imag
_atom_type_scat_source
C C 0.0137 0.0067 'International Tables Vol C Tables 4.2.6.8 and 6.1.1.4'
H H 0.0000 0.0000 'International Tables Vol C Tables 4.2.6.8 and 6.1.1.4'
O O 0.0389 0.0241 'International Tables Vol C Tables 4.2.6.8 and 6.1.1.4'

loop_
_geom_angle_atom_site_label_1
_geom_angle_atom_site_label_2
_geom_angle_atom_site_label_3
_geom_angle
_geom_angle_site_symmetry_1
_geom_angle_site_symmetry_3
_geom_angle_publ_flag
C3 O1 H1 109.5 . . ?
C3' O1' H1' 109.4 . . ?
C5 O2 H2 109.4 . . ?
C5' O2' H2' 109.5 . . ?
C8' O3' C8 115.5(2) . . ?
C2 C1 C6 119.0(3) . . ?
C2 C1 C7 120.0(3) . . ?
C6 C1 C7 120.7(2) . . ?
C2' C1' C7' 118.1(3) . . ?
C6' C1' C2' 121.1(3) . . ?
C6' C1' C7' 120.8(2) . . ?
C1 C2 H2A 119.6 . . ?
C3 C2 C1 120.8(3) . . ?
C3 C2 H2A 119.6 . . ?
C1' C2' H2'A 120.0 . . ?
C3' C2' C1' 120.1(3) . . ?
C3' C2' H2'A 120.0 . . ?
O1 C3 C2 118.1(3) . . ?
O1 C3 C4 121.1(3) . . ?
C2 C3 C4 120.7(3) . . ?
O1' C3' C2' 122.6(3) . . ?
O1' C3' C4' 117.4(3) . . ?
C2' C3' C4' 120.1(3) . . ?
C3 C4 H4 121.0 . . ?
C5 C4 C3 117.9(3) . . ?
C5 C4 H4 121.0 . . ?
C3' C4' H4' 120.2 . . ?
C3' C4' C5' 119.6(3) . . ?
C5' C4' H4' 120.2 . . ?
O2 C5 C4 120.6(2) . . ?
O2 C5 C6 117.2(3) . . ?
C6 C5 C4 122.2(3) . . ?
O2' C5' C4' 119.3(2) . . ?
O2' C5' C6' 119.1(2) . . ?
C4' C5' C6' 121.6(2) . . ?
C1 C6 H6 120.3 . . ?
C5 C6 C1 119.3(3) . . ?
C5 C6 H6 120.3 . . ?
C1' C6' C5' 117.5(3) . . ?
C1' C6' C8 121.4(2) . . ?
C5' C6' C8 120.9(2) . . ?
C1 C7 H7A 107.8 . . ?
C1 C7 H7B 107.8 . . ?
C1 C7 C8 118.0(2) . . ?
H7A C7 H7B 107.1 . . ?
C8 C7 H7A 107.8 . . ?
C8 C7 H7B 107.8 . . ?
C1' C7' H7'A 109.4 . . ?
C1' C7' H7'B 109.4 . . ?
C1' C7' C8' 111.3(2) . . ?
H7'A C7' H7'B 108.0 . . ?
C8' C7' H7'A 109.4 . . ?
C8' C7' H7'B 109.4 . . ?
O3' C8 C6' 110.5(2) . . ?
O3' C8 C7 109.6(2) . . ?
O3' C8 C9 103.5(2) . . ?
C6' C8 C7 108.1(2) . . ?
C9 C8 C6' 112.9(2) . . ?
C9 C8 C7 112.2(2) . . ?
O3' C8' C7' 108.3(2) . . ?
O3' C8' H8' 109.3 . . ?
O3' C8' C9' 106.7(2) . . ?
C7' C8' H8' 109.3 . . ?
C7' C8' C9' 113.7(2) . . ?
C9' C8' H8' 109.3 . . ?
C8 C9 H9A 109.5 . . ?
C8 C9 H9B 109.5 . . ?
C8 C9 H9C 109.5 . . ?
H9A C9 H9B 109.5 . . ?
H9A C9 H9C 109.5 . . ?
H9B C9 H9C 109.5 . . ?
C8' C9' H9'A 109.5 . . ?
C8' C9' H9'B 109.5 . . ?
C8' C9' H9'C 109.5 . . ?
H9'A C9' H9'B 109.5 . . ?
H9'A C9' H9'C 109.5 . . ?
H9'B C9' H9'C 109.5 . . ?
C3A O1A H1A 109.2 . . ?
C3B O1B H1B 109.7 . . ?
C5A O2A H2AA 109.8 . . ?
C5B O2B H2B 109.4 . . ?
C8B O3B C8A 116.1(2) . . ?
C2A C1A C7A 119.8(2) . . ?
C6A C1A C2A 119.3(3) . . ?
C6A C1A C7A 120.9(2) . . ?
C2B C1B C6B 121.4(3) . . ?
C2B C1B C7B 118.1(2) . . ?
C6B C1B C7B 120.4(2) . . ?
C1A C2A H2AB 120.3 . . ?
C3A C2A C1A 119.4(3) . . ?
C3A C2A H2AB 120.3 . . ?
C1B C2B H2BA 120.0 . . ?
C1B C2B C3B 120.1(3) . . ?
C3B C2B H2BA 120.0 . . ?
O1A C3A C2A 117.1(2) . . ?
O1A C3A C4A 121.0(2) . . ?
C4A C3A C2A 121.9(3) . . ?
O1B C3B C2B 118.2(2) . . ?
O1B C3B C4B 121.8(3) . . ?
C4B C3B C2B 119.9(3) . . ?
C3A C4A H4A 121.0 . . ?
C3A C4A C5A 118.1(3) . . ?
C5A C4A H4A 121.0 . . ?
C3B C4B H4B 120.2 . . ?
C5B C4B C3B 119.6(2) . . ?
C5B C4B H4B 120.2 . . ?
O2A C5A C4A 120.5(2) . . ?
O2A C5A C6A 118.8(2) . . ?
C6A C5A C4A 120.7(2) . . ?
O2B C5B C6B 119.3(2) . . ?
C4B C5B O2B 118.6(2) . . ?
C4B C5B C6B 122.1(2) . . ?
C1A C6A H6A 119.7 . . ?
C5A C6A C1A 120.6(2) . . ?
C5A C6A H6A 119.7 . . ?
C1B C6B C8A 120.9(2) . . ?
C5B C6B C1B 116.9(2) . . ?
C5B C6B C8A 122.2(2) . . ?
C1A C7A H7AA 108.2 . . ?
C1A C7A H7AB 108.2 . . ?
C1A C7A C8A 116.4(2) . . ?
H7AA C7A H7AB 107.3 . . ?
C8A C7A H7AA 108.2 . . ?
C8A C7A H7AB 108.2 . . ?
C1B C7B H7BA 109.1 . . ?
C1B C7B H7BB 109.1 . . ?
C1B C7B C8B 112.4(2) . . ?
H7BA C7B H7BB 107.9 . . ?
C8B C7B H7BA 109.1 . . ?
C8B C7B H7BB 109.1 . . ?
O3B C8A C6B 110.6(2) . . ?
O3B C8A C7A 110.3(2) . . ?
O3B C8A C9A 102.9(2) . . ?
C6B C8A C7A 107.3(2) . . ?
C9A C8A C6B 113.5(2) . . ?
C9A C8A C7A 112.3(2) . . ?
O3B C8B C7B 108.3(2) . . ?
O3B C8B H8B 109.4 . . ?
O3B C8B C9B 107.0(2) . . ?
C7B C8B H8B 109.4 . . ?
C7B C8B C9B 113.3(2) . . ?
C9B C8B H8B 109.4 . . ?
C8A C9A H9AA 109.5 . . ?
C8A C9A H9AB 109.5 . . ?
C8A C9A H9AC 109.5 . . ?
H9AA C9A H9AB 109.5 . . ?
H9AA C9A H9AC 109.5 . . ?
H9AB C9A H9AC 109.5 . . ?
C8B C9B H9BA 109.5 . . ?
C8B C9B H9BB 109.5 . . ?
C8B C9B H9BC 109.5 . . ?
H9BA C9B H9BB 109.5 . . ?
H9BA C9B H9BC 109.5 . . ?
H9BB C9B H9BC 109.5 . . ?
H1WA O1W H1WB 104.5 . . ?
H2WA O2W H2WB 105.8 . . ?
H3WA O3W H3WB 104.5 . . ?
H4WA O4W H4WB 104.5 . . ?

loop_
_geom_bond_atom_site_label_1
_geom_bond_atom_site_label_2
_geom_bond_distance
_geom_bond_site_symmetry_2
_geom_bond_publ_flag
O1 H1 0.8393 . ?
O1 C3 1.366(3) . ?
O1' H1' 0.8401 . ?
O1' C3' 1.375(3) . ?
O2 H2 0.8400 . ?
O2 C5 1.386(3) . ?
O2' H2' 0.8398 . ?
O2' C5' 1.369(3) . ?
O3' C8 1.455(3) . ?
O3' C8' 1.444(4) . ?
C1 C2 1.398(4) . ?
C1 C6 1.407(4) . ?
C1 C7 1.508(4) . ?
C1' C2' 1.406(4) . ?
C1' C6' 1.398(4) . ?
C1' C7' 1.511(4) . ?
C2 H2A 0.9500 . ?
C2 C3 1.391(4) . ?
C2' H2'A 0.9500 . ?
C2' C3' 1.387(4) . ?
C3 C4 1.402(4) . ?
C3' C4' 1.393(4) . ?
C4 H4 0.9500 . ?
C4 C5 1.395(4) . ?
C4' H4' 0.9500 . ?
C4' C5' 1.396(4) . ?
C5 C6 1.389(4) . ?
C5' C6' 1.410(4) . ?
C6 H6 0.9500 . ?
C6' C8 1.533(4) . ?
C7 H7A 0.9900 . ?
C7 H7B 0.9900 . ?
C7 C8 1.549(4) . ?
C7' H7'A 0.9900 . ?
C7' H7'B 0.9900 . ?
C7' C8' 1.515(4) . ?
C8 C9 1.525(4) . ?
C8' H8' 1.0000 . ?
C8' C9' 1.522(4) . ?
C9 H9A 0.9800 . ?
C9 H9B 0.9800 . ?
C9 H9C 0.9800 . ?
C9' H9'A 0.9800 . ?
C9' H9'B 0.9800 . ?
C9' H9'C 0.9800 . ?
O1A H1A 0.8400 . ?
O1A C3A 1.379(3) . ?
O1B H1B 0.8405 . ?
O1B C3B 1.372(3) . ?
O2A H2AA 0.8402 . ?
O2A C5A 1.369(3) . ?
O2B H2B 0.8397 . ?
O2B C5B 1.388(3) . ?
O3B C8A 1.451(3) . ?
O3B C8B 1.439(3) . ?
C1A C2A 1.404(4) . ?
C1A C6A 1.395(4) . ?
C1A C7A 1.508(4) . ?
C1B C2B 1.387(4) . ?
C1B C6B 1.410(4) . ?
C1B C7B 1.508(4) . ?
C2A H2AB 0.9500 . ?
C2A C3A 1.392(4) . ?
C2B H2BA 0.9500 . ?
C2B C3B 1.396(4) . ?
C3A C4A 1.388(4) . ?
C3B C4B 1.390(4) . ?
C4A H4A 0.9500 . ?
C4A C5A 1.408(4) . ?
C4B H4B 0.9500 . ?
C4B C5B 1.388(4) . ?
C5A C6A 1.388(4) . ?
C5B C6B 1.409(3) . ?
C6A H6A 0.9500 . ?
C6B C8A 1.535(4) . ?
C7A H7AA 0.9900 . ?
C7A H7AB 0.9900 . ?
C7A C8A 1.552(4) . ?
C7B H7BA 0.9900 . ?
C7B H7BB 0.9900 . ?
C7B C8B 1.516(4) . ?
C8A C9A 1.525(4) . ?
C8B H8B 1.0000 . ?
C8B C9B 1.519(4) . ?
C9A H9AA 0.9800 . ?
C9A H9AB 0.9800 . ?
C9A H9AC 0.9800 . ?
C9B H9BA 0.9800 . ?
C9B H9BB 0.9800 . ?
C9B H9BC 0.9800 . ?
O1W H1WA 0.8703 . ?
O1W H1WB 0.8696 . ?
O2W H2WA 0.8697 . ?
O2W H2WB 0.9043 . ?
O3W H3WA 0.8702 . ?
O3W H3WB 0.8704 . ?
O4W H4WA 0.8701 . ?
O4W H4WB 0.8702 . ?

loop_
_geom_hbond_atom_site_label_D
_geom_hbond_atom_site_label_H
_geom_hbond_atom_site_label_A
_geom_hbond_distance_DH
_geom_hbond_distance_HA
_geom_hbond_distance_DA
_geom_hbond_angle_DHA
_geom_hbond_site_symmetry_A
_geom_hbond_publ_flag
O1 H1 O2W 0.84 1.85 2.663(3) 164.2 1_546 yes
O1' H1' O1W 0.84 1.90 2.735(3) 174.8 1_665 yes
O2' H2' O1A 0.84 2.12 2.735(3) 129.4 1_755 yes
O1B H1B O3W 0.84 1.88 2.709(3) 167.1 1_564 yes
O2A H2AA O4W 0.84 1.89 2.720(3) 169.7 1_445 yes
O2B H2B O4W 0.84 1.93 2.761(3) 171.3 1_454 yes
O1W H1WA O3B 0.87 1.90 2.754(3) 165.4 . yes
O1W H1WB O1 0.87 1.86 2.732(3) 178.7 1_454 yes
O2W H2WA O1' 0.87 2.02 2.826(3) 152.9 1_455 yes
O3W H3WA O2A 0.87 1.89 2.733(3) 162.4 . yes
O3W H3WB O2 0.87 2.01 2.785(4) 147.7 . yes
O4W H4WA O3' 0.87 1.90 2.764(3) 169.2 . yes
O4W H4WB O1B 0.87 1.87 2.738(3) 174.9 1_556 yes

loop_
_geom_torsion_atom_site_label_1
_geom_torsion_atom_site_label_2
_geom_torsion_atom_site_label_3
_geom_torsion_atom_site_label_4
_geom_torsion
_geom_torsion_site_symmetry_1
_geom_torsion_site_symmetry_2
_geom_torsion_site_symmetry_3
_geom_torsion_site_symmetry_4
_geom_torsion_publ_flag
O1 C3 C4 C5 -179.9(3) . . . . ?
O1' C3' C4' C5' -179.3(3) . . . . ?
O2 C5 C6 C1 -176.3(3) . . . . ?
O2' C5' C6' C1' -178.2(3) . . . . ?
O2' C5' C6' C8 -1.7(4) . . . . ?
C1 C2 C3 O1 179.6(3) . . . . ?
C1 C2 C3 C4 1.6(5) . . . . ?
C1 C7 C8 O3' -58.4(3) . . . . ?
C1 C7 C8 C6' -178.8(2) . . . . ?
C1 C7 C8 C9 56.0(3) . . . . ?
C1' C2' C3' O1' -179.8(3) . . . . ?
C1' C2' C3' C4' 1.1(5) . . . . ?
C1' C6' C8 O3' -10.7(4) . . . . ?
C1' C6' C8 C7 109.2(3) . . . . ?
C1' C6' C8 C9 -126.1(3) . . . . ?
C1' C7' C8' O3' 51.0(3) . . . . ?
C1' C7' C8' C9' 169.5(3) . . . . ?
C2 C1 C6 C5 -1.9(4) . . . . ?
C2 C1 C7 C8 -98.5(3) . . . . ?
C2 C3 C4 C5 -2.0(4) . . . . ?
C2' C1' C6' C5' -2.0(4) . . . . ?
C2' C1' C6' C8 -178.5(3) . . . . ?
C2' C1' C7' C8' 158.2(3) . . . . ?
C2' C3' C4' C5' -0.2(5) . . . . ?
C3 C4 C5 O2 178.2(3) . . . . ?
C3 C4 C5 C6 0.4(4) . . . . ?
C3' C4' C5' O2' 179.2(3) . . . . ?
C3' C4' C5' C6' -1.9(4) . . . . ?
C4 C5 C6 C1 1.5(5) . . . . ?
C4' C5' C6' C1' 3.0(4) . . . . ?
C4' C5' C6' C8 179.5(3) . . . . ?
C5' C6' C8 O3' 173.0(2) . . . . ?
C5' C6' C8 C7 -67.1(3) . . . . ?
C5' C6' C8 C9 57.6(3) . . . . ?
C6 C1 C2 C3 0.4(4) . . . . ?
C6 C1 C7 C8 88.2(3) . . . . ?
C6' C1' C2' C3' 0.0(5) . . . . ?
C6' C1' C7' C8' -20.2(4) . . . . ?
C7 C1 C2 C3 -173.0(3) . . . . ?
C7 C1 C6 C5 171.5(3) . . . . ?
C7' C1' C2' C3' -178.4(3) . . . . ?
C7' C1' C6' C5' 176.4(3) . . . . ?
C7' C1' C6' C8 -0.1(4) . . . . ?
C8 O3' C8' C7' -67.5(3) . . . . ?
C8 O3' C8' C9' 169.7(2) . . . . ?
C8' O3' C8 C6' 45.4(3) . . . . ?
C8' O3' C8 C7 -73.6(3) . . . . ?
C8' O3' C8 C9 166.6(2) . . . . ?
O1A C3A C4A C5A -178.4(3) . . . . ?
O1B C3B C4B C5B -178.8(3) . . . . ?
O2A C5A C6A C1A -176.4(3) . . . . ?
O2B C5B C6B C1B 179.1(2) . . . . ?
O2B C5B C6B C8A -3.6(4) . . . . ?
C1A C2A C3A O1A 178.5(3) . . . . ?
C1A C2A C3A C4A -0.7(4) . . . . ?
C1A C7A C8A O3B -56.5(3) . . . . ?
C1A C7A C8A C6B -177.1(2) . . . . ?
C1A C7A C8A C9A 57.6(3) . . . . ?
C1B C2B C3B O1B 177.7(3) . . . . ?
C1B C2B C3B C4B -0.2(4) . . . . ?
C1B C6B C8A O3B -14.5(4) . . . . ?
C1B C6B C8A C7A 105.8(3) . . . . ?
C1B C6B C8A C9A -129.6(3) . . . . ?
C1B C7B C8B O3B 49.5(3) . . . . ?
C1B C7B C8B C9B 168.0(3) . . . . ?
C2A C1A C6A C5A -2.5(4) . . . . ?
C2A C1A C7A C8A -103.6(3) . . . . ?
C2A C3A C4A C5A 0.8(4) . . . . ?
C2B C1B C6B C5B -0.4(4) . . . . ?
C2B C1B C6B C8A -177.7(3) . . . . ?
C2B C1B C7B C8B 160.0(3) . . . . ?
C2B C3B C4B C5B -1.0(4) . . . . ?
C3A C4A C5A O2A 177.3(2) . . . . ?
C3A C4A C5A C6A -1.8(4) . . . . ?
C3B C4B C5B O2B -178.4(3) . . . . ?
C3B C4B C5B C6B 1.6(4) . . . . ?
C4A C5A C6A C1A 2.7(4) . . . . ?
C4B C5B C6B C1B -0.9(4) . . . . ?
C4B C5B C6B C8A 176.4(3) . . . . ?
C5B C6B C8A O3B 168.3(2) . . . . ?
C5B C6B C8A C7A -71.4(3) . . . . ?
C5B C6B C8A C9A 53.2(3) . . . . ?
C6A C1A C2A C3A 1.5(4) . . . . ?
C6A C1A C7A C8A 80.2(3) . . . . ?
C6B C1B C2B C3B 0.9(4) . . . . ?
C6B C1B C7B C8B -21.2(4) . . . . ?
C7A C1A C2A C3A -174.8(3) . . . . ?
C7A C1A C6A C5A 173.7(3) . . . . ?
C7B C1B C2B C3B 179.7(3) . . . . ?
C7B C1B C6B C5B -179.1(3) . . . . ?
C7B C1B C6B C8A 3.6(4) . . . . ?
C8A O3B C8B C7B -66.2(3) . . . . ?
C8A O3B C8B C9B 171.3(2) . . . . ?
C8B O3B C8A C6B 47.2(3) . . . . ?
C8B O3B C8A C7A -71.3(3) . . . . ?
C8B O3B C8A C9A 168.8(2) . . . . ?
